data_2016044
loop_
_publ_author_name
'Escobar, Carlos A.'
'Donoso-Tauda, Oscar'
'Araya-Maturana, Ramiro'
'Vega, Andr\'es'

_publ_section_title
;
 4-(2-Hydroxyphenyl)-2-phenyl-2,3-dihydro-1<i>H</i>-1,5-benzodiazepine
 and the 2-(2,3-dimethoxyphenyl)-, 2-(3,4-dimethoxyphenyl)- and
 2-(2,5-dimethoxyphenyl)-substituted derivatives
;
_journal_coeditor_code GG3095
_journal_issue 7
_journal_name_full 'Acta Crystallographica Section C'
_journal_page_first o426
_journal_page_last o430
_journal_paper_doi 10.1107/S0108270107024420
_journal_volume 63
_journal_year 2007
_chemical_formula_iupac 'C23 H22 N2 O3'
_chemical_formula_moiety 'C23 H22 N2 O3'
_chemical_formula_sum 'C23 H22 N2 O3'
_chemical_formula_weight 374.43
_chemical_melting_point 427
_chemical_name_systematic
;
2-(2,3-dimethoxyphenyl)-4-(2-hydroxyphenyl)-2,3-dihydro-1<i>H</i>-1,5-
benzodiazepine
;
_space_group_IT_number 2
_symmetry_cell_setting triclinic
_symmetry_space_group_name_Hall '-P 1'
_symmetry_space_group_name_H-M 'P -1'
_atom_sites_solution_hydrogens geom
_atom_sites_solution_primary direct
_atom_sites_solution_secondary difmap
_audit_creation_method SHELXL-97
_cell_angle_alpha 108.697(4)
_cell_angle_beta 90.973(5)
_cell_angle_gamma 90.594(5)
_cell_formula_units_Z 2
_cell_length_a 8.250(2)
_cell_length_b 9.889(3)
_cell_length_c 12.272(3)
_cell_measurement_reflns_used 590
_cell_measurement_temperature 298(2)
_cell_measurement_theta_max 20.49
_cell_measurement_theta_min 2.22
_cell_volume 948.1(4)
_computing_cell_refinement 'SAINT-NT (Bruker, 1999)'
_computing_data_collection 'SMART-NT (Bruker, 2001)'
_computing_data_reduction SAINT-NT
_computing_molecular_graphics SHELXTL-NT
_computing_publication_material SHELXTL-NT
_computing_structure_refinement SHELXTL-NT
_computing_structure_solution 'SHELXTL-NT (Bruker, 1999 or??2000)'
_diffrn_ambient_temperature 298(2)
_diffrn_measured_fraction_theta_full 0.986
_diffrn_measured_fraction_theta_max 0.986
_diffrn_measurement_device_type 'Siemens SMART CCD area-detector'
_diffrn_measurement_method '\f and \w scans'
_diffrn_radiation_monochromator graphite
_diffrn_radiation_source 'fine-focus sealed tube'
_diffrn_radiation_type MoK\a
_diffrn_radiation_wavelength 0.71073
_diffrn_reflns_av_R_equivalents 0.0403
_diffrn_reflns_av_sigmaI/netI 0.0815
_diffrn_reflns_limit_h_max 9
_diffrn_reflns_limit_h_min -9
_diffrn_reflns_limit_k_max 11
_diffrn_reflns_limit_k_min -11
_diffrn_reflns_limit_l_max 14
_diffrn_reflns_limit_l_min -14
_diffrn_reflns_number 5882
_diffrn_reflns_theta_full 25.08
_diffrn_reflns_theta_max 25.08
_diffrn_reflns_theta_min 1.75
_diffrn_standards_decay_% 0
_diffrn_standards_number 0
_exptl_absorpt_coefficient_mu 0.088
_exptl_absorpt_correction_T_max 0.990
_exptl_absorpt_correction_T_min 0.974
_exptl_absorpt_correction_type refdelf
_exptl_absorpt_process_details '(SADABS in SAINT-NT; Bruker, 1999)'
_exptl_crystal_colour yellow
_exptl_crystal_density_diffrn 1.312
_exptl_crystal_density_method 'not measured'
_exptl_crystal_description rhombohedral
_exptl_crystal_F_000 396
_exptl_crystal_size_max 0.30
_exptl_crystal_size_mid 0.18
_exptl_crystal_size_min 0.11
_refine_diff_density_max 0.16
_refine_diff_density_min -0.20
_refine_ls_extinction_method none
_refine_ls_goodness_of_fit_ref 0.976
_refine_ls_hydrogen_treatment mixed
_refine_ls_matrix_type full
_refine_ls_number_parameters 259
_refine_ls_number_reflns 3329
_refine_ls_number_restraints 0
_refine_ls_restrained_S_all 0.976
_refine_ls_R_factor_all 0.1319
_refine_ls_R_factor_gt 0.0619
_refine_ls_shift/su_max 0.000
_refine_ls_shift/su_mean 0.000
_refine_ls_structure_factor_coef Fsqd
_refine_ls_weighting_details 'calc w=1/[\s^2^(Fo^2^)+(0.0776P)^2^] where P=(Fo^2^+2Fc^2^)/3'
_refine_ls_weighting_scheme calc
_refine_ls_wR_factor_gt 0.1440
_refine_ls_wR_factor_ref 0.1793
_reflns_number_gt 1625
_reflns_number_total 3329
_reflns_threshold_expression I>2\s(I)
_cod_data_source_file gg3095.cif
_cod_data_source_block II
_cod_depositor_comments
;
The following automatic conversions were performed:
'_geom_torsion_publ_flag' value 'Y' changed to 'y' according to
'/home/saulius/struct/CIF-dictionaries/cif_core.dic' dictionary named
'cif_core.dic' version 2.4.1 from 2010-06-29 (4 times).

Automatic conversion script
Id: cif_fix_enum 1527 2010-12-29 10:47:43Z saulius 

The following automatic conversions were performed:

'_geom_torsion_publ_flag' value 'Y' changed to 'y' according to
/home/saulius/struct/CIF-dictionaries/cif_core.dic dictionary named
'cif_core.dic' version 2.4.1 from 2010-06-29 (4 times).

Automatic conversion script
Id: cif_fix_values 1715 2011-07-08 13:25:40Z adriana 
;
_cod_database_code 2016044
_cod_database_fobs_code 2016044

loop_
_symmetry_equiv_pos_as_xyz
'x, y, z'
'-x, -y, -z'

loop_
_atom_site_type_symbol
_atom_site_label
_atom_site_fract_x
_atom_site_fract_y
_atom_site_fract_z
_atom_site_U_iso_or_equiv
_atom_site_adp_type
_atom_site_calc_flag
_atom_site_refinement_flags
_atom_site_occupancy
N N1 0.6001(4) 0.4398(3) 0.8077(3) 0.0686(9) Uani d . 1
H H1N 0.584(4) 0.533(4) 0.842(3) 0.094(14) Uiso d . 1
C C2 0.4586(4) 0.3520(3) 0.8064(3) 0.0557(9) Uani d . 1
H H2 0.3647 0.4147 0.8185 0.067 Uiso calc R 1
C C3 0.4344(4) 0.2398(4) 0.6881(3) 0.0603(9) Uani d . 1
H H3A 0.3243 0.2024 0.6811 0.072 Uiso calc R 1
H H3B 0.4480 0.2854 0.6295 0.072 Uiso calc R 1
C C4 0.5492(5) 0.1186(4) 0.6662(3) 0.0565(9) Uani d . 1
N N5 0.7035(4) 0.1382(3) 0.6597(2) 0.0602(8) Uani d . 1
C C6 0.9247(4) 0.2576(4) 0.6127(3) 0.0704(11) Uani d . 1
H H6 0.9587 0.1666 0.5710 0.084 Uiso calc R 1
C C7 1.0197(5) 0.3708(5) 0.6130(4) 0.0891(13) Uani d . 1
H H7 1.1155 0.3580 0.5723 0.107 Uiso calc R 1
C C8 0.9692(5) 0.5050(5) 0.6756(4) 0.0935(14) Uani d . 1
H H8 1.0311 0.5846 0.6767 0.112 Uiso calc R 1
C C9 0.8284(5) 0.5225(4) 0.7363(3) 0.0765(11) Uani d . 1
H H9 0.7974 0.6144 0.7782 0.092 Uiso calc R 1
C C10 0.7304(4) 0.4076(4) 0.7373(3) 0.0568(9) Uani d . 1
C C11 0.7800(4) 0.2698(4) 0.6709(3) 0.0570(9) Uani d . 1
C C12 0.4926(5) -0.0272(4) 0.6499(3) 0.0623(10) Uani d . 1
C C13 0.5973(6) -0.1432(4) 0.6149(3) 0.0738(11) Uani d . 1
O O1 0.7540(3) -0.1257(3) 0.5944(2) 0.0862(9) Uani d . 1
H H1 0.7747 -0.0404 0.6085 0.129 Uiso calc R 1
C C14 0.5399(7) -0.2817(4) 0.5981(3) 0.0900(14) Uani d . 1
H H14 0.6101 -0.3581 0.5746 0.108 Uiso calc R 1
C C15 0.3815(8) -0.3052(5) 0.6161(4) 0.1051(17) Uani d . 1
H H15 0.3441 -0.3979 0.6045 0.126 Uiso calc R 1
C C16 0.2760(6) -0.1942(6) 0.6509(4) 0.0960(14) Uani d . 1
H H16 0.1680 -0.2110 0.6636 0.115 Uiso calc R 1
C C17 0.3316(5) -0.0590(4) 0.6667(3) 0.0783(12) Uani d . 1
H H17 0.2589 0.0156 0.6898 0.094 Uiso calc R 1
C C18 0.4614(4) 0.2881(3) 0.9032(3) 0.0502(8) Uani d . 1
C C19 0.3215(4) 0.2287(3) 0.9302(3) 0.0518(8) Uani d . 1
O O2 0.1821(3) 0.2256(2) 0.86454(19) 0.0645(7) Uani d . 1
C C24 0.0645(4) 0.3256(4) 0.9221(4) 0.0871(13) Uani d . 1
H H24A 0.0176 0.2959 0.9819 0.131 Uiso calc R 1
H H24B -0.0189 0.3308 0.8681 0.131 Uiso calc R 1
H H24C 0.1153 0.4179 0.9551 0.131 Uiso calc R 1
C C20 0.3182(4) 0.1679(3) 1.0174(3) 0.0576(9) Uani d . 1
O O3 0.1732(3) 0.1093(3) 1.0322(2) 0.0759(8) Uani d . 1
C C25 0.1575(5) 0.0587(4) 1.1285(3) 0.0844(12) Uani d . 1
H H25A 0.2351 -0.0147 1.1233 0.127 Uiso calc R 1
H H25B 0.0500 0.0205 1.1285 0.127 Uiso calc R 1
H H25C 0.1769 0.1362 1.1985 0.127 Uiso calc R 1
C C21 0.4580(5) 0.1706(4) 1.0816(3) 0.0651(10) Uani d . 1
H H21 0.4585 0.1315 1.1412 0.078 Uiso calc R 1
C C22 0.5964(4) 0.2320(4) 1.0564(3) 0.0668(10) Uani d . 1
H H22 0.6900 0.2347 1.1003 0.080 Uiso calc R 1
C C23 0.6012(4) 0.2891(4) 0.9692(3) 0.0605(9) Uani d . 1
H H23 0.6973 0.3287 0.9537 0.073 Uiso calc R 1

loop_
_atom_site_aniso_label
_atom_site_aniso_U_11
_atom_site_aniso_U_22
_atom_site_aniso_U_33
_atom_site_aniso_U_12
_atom_site_aniso_U_13
_atom_site_aniso_U_23
N1 0.074(2) 0.049(2) 0.077(2) -0.0023(17) 0.0261(17) 0.0110(17)
C2 0.055(2) 0.054(2) 0.057(2) 0.0020(17) 0.0124(17) 0.0153(18)
C3 0.073(2) 0.062(2) 0.050(2) -0.0006(19) 0.0054(18) 0.0229(18)
C4 0.076(3) 0.054(2) 0.0384(19) 0.005(2) 0.0085(17) 0.0129(16)
N5 0.068(2) 0.060(2) 0.0497(18) 0.0032(16) 0.0096(15) 0.0141(14)
C6 0.065(2) 0.078(3) 0.066(3) 0.009(2) 0.010(2) 0.020(2)
C7 0.069(3) 0.094(3) 0.104(4) 0.002(3) 0.029(2) 0.029(3)
C8 0.089(3) 0.079(3) 0.118(4) -0.010(2) 0.030(3) 0.039(3)
C9 0.085(3) 0.059(2) 0.087(3) -0.004(2) 0.024(2) 0.025(2)
C10 0.063(2) 0.054(2) 0.055(2) 0.0016(18) 0.0075(18) 0.0195(18)
C11 0.062(2) 0.060(2) 0.050(2) 0.0015(18) 0.0052(17) 0.0178(18)
C12 0.084(3) 0.057(2) 0.041(2) -0.006(2) 0.0044(18) 0.0094(17)
C13 0.112(3) 0.061(3) 0.044(2) -0.002(2) 0.016(2) 0.0098(19)
O1 0.115(2) 0.0631(18) 0.0755(19) 0.0185(15) 0.0253(17) 0.0133(14)
C14 0.155(5) 0.058(3) 0.051(2) 0.003(3) 0.013(3) 0.009(2)
C15 0.170(5) 0.074(3) 0.065(3) -0.036(4) 0.014(3) 0.015(2)
C16 0.118(4) 0.086(4) 0.075(3) -0.030(3) 0.002(3) 0.014(3)
C17 0.098(3) 0.068(3) 0.065(3) -0.020(2) -0.001(2) 0.016(2)
C18 0.052(2) 0.050(2) 0.046(2) 0.0061(16) 0.0125(16) 0.0115(16)
C19 0.055(2) 0.054(2) 0.046(2) 0.0070(17) -0.0006(17) 0.0150(17)
O2 0.0513(15) 0.0825(18) 0.0585(15) 0.0036(12) -0.0013(12) 0.0211(13)
C24 0.061(2) 0.112(3) 0.090(3) 0.023(2) 0.008(2) 0.034(3)
C20 0.063(2) 0.053(2) 0.056(2) 0.0058(18) 0.0079(19) 0.0147(18)
O3 0.0771(18) 0.0916(19) 0.0681(17) -0.0176(14) 0.0043(13) 0.0386(15)
C25 0.107(3) 0.082(3) 0.071(3) -0.013(2) 0.016(2) 0.036(2)
C21 0.078(3) 0.068(3) 0.051(2) 0.016(2) 0.005(2) 0.0214(19)
C22 0.058(2) 0.085(3) 0.054(2) 0.013(2) 0.0015(19) 0.018(2)
C23 0.052(2) 0.065(2) 0.059(2) 0.0036(18) 0.0057(18) 0.0119(19)

loop_
_atom_type_symbol
_atom_type_description
_atom_type_scat_dispersion_real
_atom_type_scat_dispersion_imag
_atom_type_scat_source
C C 0.0033 0.0016 'International Tables Vol C Tables 4.2.6.8 and 6.1.1.4'
H H 0.0000 0.0000 'International Tables Vol C Tables 4.2.6.8 and 6.1.1.4'
N N 0.0061 0.0033 'International Tables Vol C Tables 4.2.6.8 and 6.1.1.4'
O O 0.0106 0.0060 'International Tables Vol C Tables 4.2.6.8 and 6.1.1.4'

loop_
_geom_angle_atom_site_label_1
_geom_angle_atom_site_label_2
_geom_angle_atom_site_label_3
_geom_angle
C10 N1 C2 128.1(3)
C10 N1 H1N 115(2)
C2 N1 H1N 114(2)
N1 C2 C18 112.8(3)
N1 C2 C3 110.3(3)
C18 C2 C3 112.9(3)
N1 C2 H2 106.8
C18 C2 H2 106.8
C3 C2 H2 106.8
C4 C3 C2 113.5(3)
C4 C3 H3A 108.9
C2 C3 H3A 108.9
C4 C3 H3B 108.9
C2 C3 H3B 108.9
H3A C3 H3B 107.7
N5 C4 C12 117.0(3)
N5 C4 C3 121.2(3)
C12 C4 C3 121.8(3)
C4 N5 C11 125.2(3)
C7 C6 C11 123.9(4)
C7 C6 H6 118.1
C11 C6 H6 118.1
C6 C7 C8 117.7(4)
C6 C7 H7 121.1
C8 C7 H7 121.1
C9 C8 C7 120.6(4)
C9 C8 H8 119.7
C7 C8 H8 119.7
C8 C9 C10 122.3(4)
C8 C9 H9 118.8
C10 C9 H9 118.8
N1 C10 C9 116.0(3)
N1 C10 C11 126.7(3)
C9 C10 C11 117.2(3)
C6 C11 N5 113.9(3)
C6 C11 C10 118.3(3)
N5 C11 C10 127.7(3)
C17 C12 C13 116.4(4)
C17 C12 C4 122.1(4)
C13 C12 C4 121.5(4)
O1 C13 C14 117.9(4)
O1 C13 C12 121.6(4)
C14 C13 C12 120.5(4)
C13 O1 H1 109.5
C15 C14 C13 120.1(4)
C15 C14 H14 120.0
C13 C14 H14 120.0
C14 C15 C16 120.9(4)
C14 C15 H15 119.5
C16 C15 H15 119.5
C17 C16 C15 119.1(5)
C17 C16 H16 120.4
C15 C16 H16 120.4
C16 C17 C12 123.0(4)
C16 C17 H17 118.5
C12 C17 H17 118.5
C19 C18 C23 117.8(3)
C19 C18 C2 120.0(3)
C23 C18 C2 122.2(3)
C18 C19 C20 122.1(3)
C18 C19 O2 118.4(3)
C20 C19 O2 119.4(3)
C19 O2 C24 113.7(3)
O2 C24 H24A 109.5
O2 C24 H24B 109.5
H24A C24 H24B 109.5
O2 C24 H24C 109.5
H24A C24 H24C 109.5
H24B C24 H24C 109.5
O3 C20 C21 125.3(3)
O3 C20 C19 115.8(3)
C21 C20 C19 118.9(3)
C20 O3 C25 118.3(3)
O3 C25 H25A 109.5
O3 C25 H25B 109.5
H25A C25 H25B 109.5
O3 C25 H25C 109.5
H25A C25 H25C 109.5
H25B C25 H25C 109.5
C22 C21 C20 119.1(3)
C22 C21 H21 120.5
C20 C21 H21 120.5
C23 C22 C21 122.3(3)
C23 C22 H22 118.9
C21 C22 H22 118.9
C22 C23 C18 119.8(3)
C22 C23 H23 120.1
C18 C23 H23 120.1

loop_
_geom_bond_atom_site_label_1
_geom_bond_atom_site_label_2
_geom_bond_distance
N1 C10 1.366(4)
N1 C2 1.445(4)
N1 H1N 0.90(4)
C2 C18 1.514(4)
C2 C3 1.527(4)
C2 H2 0.9800
C3 C4 1.493(4)
C3 H3A 0.9700
C3 H3B 0.9700
C4 N5 1.294(4)
C4 C12 1.462(5)
N5 C11 1.405(4)
C6 C7 1.358(5)
C6 C11 1.388(4)
C6 H6 0.9300
C7 C8 1.376(5)
C7 H7 0.9300
C8 C9 1.374(5)
C8 H8 0.9300
C9 C10 1.391(4)
C9 H9 0.9300
C10 C11 1.415(4)
C12 C17 1.396(5)
C12 C13 1.401(5)
C13 O1 1.341(4)
C13 C14 1.395(5)
O1 H1 0.8200
C14 C15 1.359(6)
C14 H14 0.9300
C15 C16 1.370(6)
C15 H15 0.9300
C16 C17 1.361(5)
C16 H16 0.9300
C17 H17 0.9300
C18 C19 1.383(4)
C18 C23 1.396(4)
C19 C20 1.385(4)
C19 O2 1.388(3)
O2 C24 1.419(4)
C24 H24A 0.9600
C24 H24B 0.9600
C24 H24C 0.9600
C20 O3 1.363(4)
C20 C21 1.381(4)
O3 C25 1.432(4)
C25 H25A 0.9600
C25 H25B 0.9600
C25 H25C 0.9600
C21 C22 1.373(4)
C21 H21 0.9300
C22 C23 1.361(4)
C22 H22 0.9300
C23 H23 0.9300

loop_
_geom_hbond_atom_site_label_D
_geom_hbond_atom_site_label_H
_geom_hbond_atom_site_label_A
_geom_hbond_site_symmetry_A
_geom_hbond_distance_DH
_geom_hbond_distance_HA
_geom_hbond_distance_DA
_geom_hbond_angle_DHA
O1 H1 N5 . 0.82 1.78 2.514(4) 147
N1 H1N Cg2 2_567 0.90(4) 2.60(4) 3.445(4) 159(3)

loop_
_geom_torsion_atom_site_label_1
_geom_torsion_atom_site_label_2
_geom_torsion_atom_site_label_3
_geom_torsion_atom_site_label_4
_geom_torsion
_geom_torsion_publ_flag
C10 N1 C2 C18 104.5(4) ?
C10 N1 C2 C3 -22.7(5) y
N1 C2 C3 C4 76.0(4) y
C18 C2 C3 C4 -51.1(4) ?
C2 C3 C4 N5 -65.1(4) y
C2 C3 C4 C12 115.5(3) ?
C12 C4 N5 C11 178.8(3) ?
C3 C4 N5 C11 -0.6(5) y
C11 C6 C7 C8 0.5(6) ?
C6 C7 C8 C9 0.7(7) ?
C7 C8 C9 C10 -0.4(7) ?
C2 N1 C10 C9 163.6(4) ?
C2 N1 C10 C11 -20.1(6) ?
C8 C9 C10 N1 175.6(4) ?
C8 C9 C10 C11 -1.1(6) ?
C7 C6 C11 N5 -179.1(4) ?
C7 C6 C11 C10 -1.9(6) ?
C4 N5 C11 C6 -152.7(3) ?
C4 N5 C11 C10 30.5(5) ?
N1 C10 C11 C6 -174.1(3) ?
C9 C10 C11 C6 2.2(5) ?
N1 C10 C11 N5 2.6(6) ?
C9 C10 C11 N5 178.9(3) ?
N5 C4 C12 C17 173.2(3) ?
C3 C4 C12 C17 -7.4(5) ?
N5 C4 C12 C13 -7.7(5) yes
C3 C4 C12 C13 171.7(3) ?
C17 C12 C13 O1 178.9(3) ?
C4 C12 C13 O1 -0.1(5) ?
C17 C12 C13 C14 0.2(5) ?
C4 C12 C13 C14 -178.9(3) ?
O1 C13 C14 C15 -179.0(4) ?
C12 C13 C14 C15 -0.2(6) ?
C13 C14 C15 C16 -0.1(7) ?
C14 C15 C16 C17 0.5(7) ?
C15 C16 C17 C12 -0.5(6) ?
C13 C12 C17 C16 0.2(5) ?
C4 C12 C17 C16 179.3(3) ?
N1 C2 C18 C19 165.5(3) ?
C3 C2 C18 C19 -68.7(4) ?
N1 C2 C18 C23 -13.2(4) yes
C3 C2 C18 C23 112.6(3) ?
C23 C18 C19 C20 -1.8(5) ?
C2 C18 C19 C20 179.4(3) ?
C23 C18 C19 O2 -179.3(3) ?
C2 C18 C19 O2 1.9(4) ?
C18 C19 O2 C24 -106.6(3) ?
C20 C19 O2 C24 75.9(4) ?
C18 C19 C20 O3 -178.0(3) ?
O2 C19 C20 O3 -0.5(4) ?
C18 C19 C20 C21 2.0(5) ?
O2 C19 C20 C21 179.5(3) ?
C21 C20 O3 C25 6.6(5) ?
C19 C20 O3 C25 -173.4(3) ?
O3 C20 C21 C22 179.3(3) ?
C19 C20 C21 C22 -0.7(5) ?
C20 C21 C22 C23 -0.7(5) ?
C21 C22 C23 C18 0.9(5) ?
C19 C18 C23 C22 0.3(5) ?
C2 C18 C23 C22 179.1(3) ?

loop_
_cod_related_entry_id
_cod_related_entry_database
_cod_related_entry_code
1 ChemSpider 21133158
